data_4021379
loop_
_publ_author_name
'V. Zaitsev'
'S. V. Rosokha'
'M. Head-Gordon'
'J. K. Kochi'

_publ_section_title
;
 Steric Modulations in the Reversible Dimerizations of Phenalenyl
 Radicals via Unusually Weak Carbon-Centered \p- and \s-Bonds
;
_journal_name_full 'Journal of Organic Chemistry'
_journal_page_first 520
_journal_page_last 526
_journal_paper_doi 10.1021/jo051612a
_journal_volume 71
_journal_year 2006
_chemical_formula_sum 'C45 H25 B F20'
_chemical_formula_weight 956.46
_chemical_name_systematic
;
  2,5-di-t-butylphenalenium perfluorotetraphenylborate
;
_space_group_IT_number 2
_symmetry_cell_setting triclinic
_symmetry_space_group_name_Hall '-P 1'
_symmetry_space_group_name_H-M 'P -1'
_atom_sites_solution_hydrogens geom
_atom_sites_solution_primary direct
_atom_sites_solution_secondary difmap
_audit_creation_method SHELXL
_cell_angle_alpha 103.0290(10)
_cell_angle_beta 98.3660(10)
_cell_angle_gamma 112.7920(10)
_cell_formula_units_Z 2
_cell_length_a 11.5028(7)
_cell_length_b 11.8189(7)
_cell_length_c 17.3610(10)
_cell_measurement_temperature 173(2)
_cell_volume 2047.5(2)
_computing_cell_refinement 'Bruker SMART'
_computing_data_collection 'Bruker SMART'
_computing_data_reduction 'Bruker SAINT'
_computing_molecular_graphics 'Bruker SHELXTL'
_computing_publication_material 'Bruker SHELXTL'
_computing_structure_refinement 'SHELXL-93 (Sheldrick, 1993)'
_computing_structure_solution 'SHELXS-86 (Sheldrick, 1990)'
_diffrn_ambient_temperature 173(2)
_diffrn_measurement_device 'CCD area detector'
_diffrn_measurement_method 'omega scans'
_diffrn_radiation_monochromator graphite
_diffrn_radiation_source 'fine-focus sealed tube'
_diffrn_radiation_type MoK\a
_diffrn_radiation_wavelength 0.71073
_diffrn_reflns_av_R_equivalents 0.0000
_diffrn_reflns_av_sigmaI/netI 0.0443
_diffrn_reflns_limit_h_max 16
_diffrn_reflns_limit_h_min -16
_diffrn_reflns_limit_k_max 16
_diffrn_reflns_limit_k_min -16
_diffrn_reflns_limit_l_max 24
_diffrn_reflns_limit_l_min 0
_diffrn_reflns_number 12776
_diffrn_reflns_theta_max 32.00
_diffrn_reflns_theta_min 1.25
_exptl_absorpt_coefficient_mu 0.153
_exptl_absorpt_correction_type none
_exptl_crystal_colour red-orange
_exptl_crystal_density_diffrn 1.551
_exptl_crystal_F_000 960
_refine_diff_density_max 0.680
_refine_diff_density_min -0.278
_refine_diff_density_rms 0.052
_refine_ls_extinction_method none
_refine_ls_goodness_of_fit_all 1.010
_refine_ls_goodness_of_fit_obs 1.101
_refine_ls_matrix_type full
_refine_ls_number_parameters 629
_refine_ls_number_reflns 12765
_refine_ls_number_restraints 0
_refine_ls_restrained_S_all 1.021
_refine_ls_restrained_S_obs 1.101
_refine_ls_R_factor_all 0.0976
_refine_ls_R_factor_obs 0.0555
_refine_ls_shift/esd_max -0.045
_refine_ls_shift/esd_mean 0.002
_refine_ls_structure_factor_coef Fsqd
_refine_ls_weighting_details 'w=1/[\s^2^(Fo^2^)+(0.0758P)^2^+0.5033P] where P=(Fo^2^+2Fc^2^)/3'
_refine_ls_weighting_scheme calc
_refine_ls_wR_factor_all 0.1683
_refine_ls_wR_factor_obs 0.1371
_reflns_number_observed 7481
_reflns_number_total 12776
_reflns_observed_criterion >2sigma(I)
_cod_data_source_file jo051612asi20050803_085918.cif
_cod_depositor_comments
;
The following automatic conversions were performed:
'_symmetry_cell_setting' value 'Triclinic' changed to 'triclinic'
according to '/home/saulius/struct/CIF-dictionaries/cif_core.dic'
dictionary named 'cif_core.dic' version 2.4.1 from 2010-06-29.

Automatic conversion script
Id: cif_fix_enum 1527 2010-12-29 10:47:43Z saulius 

The following automatic conversions were performed:

'_refine_ls_weighting_scheme' value 'calc
w=1/[\s^2^(Fo^2^)+(0.0758P)^2^+0.5033P] where P=(Fo^2^+2Fc^2^)/3' was
changed to 'calc'. New tag '_refine_ls_weighting_details' was
created. The value of the new tag was set to
'w=1/[\s^2^(Fo^2^)+(0.0758P)^2^+0.5033P] where P=(Fo^2^+2Fc^2^)/3'.

Automatic conversion script
Id: cif_fix_values 3143 2015-03-26 13:38:13Z robertas 
;
_cod_database_code 4021379

loop_
_symmetry_equiv_pos_as_xyz
'x, y, z'
'-x, -y, -z'

loop_
_atom_site_aniso_label
_atom_site_aniso_U_11
_atom_site_aniso_U_22
_atom_site_aniso_U_33
_atom_site_aniso_U_23
_atom_site_aniso_U_13
_atom_site_aniso_U_12
F12 0.0462(6) 0.0522(7) 0.0625(8) 0.0289(6) 0.0142(6) 0.0132(5)
F13 0.1025(12) 0.0727(10) 0.0710(9) 0.0461(8) 0.0187(9) 0.0326(9)
F14 0.1051(13) 0.1071(14) 0.0791(11) 0.0434(10) -0.0175(10) 0.0488(11)
F15 0.0517(8) 0.0844(10) 0.0807(10) 0.0132(8) -0.0170(7) 0.0261(7)
F16 0.0378(6) 0.0513(7) 0.0648(8) 0.0168(6) 0.0068(5) 0.0122(5)
F22 0.0645(8) 0.0643(8) 0.0541(7) 0.0253(6) 0.0198(6) 0.0466(7)
F23 0.1090(12) 0.0670(9) 0.0526(8) 0.0309(7) 0.0304(8) 0.0505(9)
F24 0.0850(10) 0.0625(8) 0.0669(9) 0.0179(7) 0.0482(8) 0.0284(8)
F25 0.0556(8) 0.0788(10) 0.0840(10) 0.0133(8) 0.0311(7) 0.0436(7)
F26 0.0549(7) 0.0604(7) 0.0604(7) 0.0198(6) 0.0143(6) 0.0409(6)
F32 0.0434(6) 0.0481(7) 0.0639(7) 0.0117(6) 0.0058(5) 0.0271(5)
F33 0.0377(6) 0.0791(9) 0.0685(8) 0.0290(7) 0.0051(6) 0.0270(6)
F34 0.0438(6) 0.0611(8) 0.0534(7) 0.0165(6) -0.0004(6) -0.0005(6)
F35 0.0690(8) 0.0361(6) 0.0685(8) 0.0043(6) 0.0089(7) 0.0122(6)
F36 0.0497(7) 0.0403(6) 0.0680(8) 0.0098(5) 0.0121(6) 0.0253(5)
F42 0.0560(7) 0.0405(6) 0.0645(8) 0.0181(5) 0.0360(6) 0.0165(5)
F43 0.0767(9) 0.0351(6) 0.0658(8) 0.0207(6) 0.0329(7) 0.0172(6)
F44 0.0853(9) 0.0425(7) 0.0621(8) 0.0101(6) 0.0287(7) 0.0345(7)
F45 0.0616(7) 0.0561(7) 0.0537(7) 0.0122(6) 0.0317(6) 0.0272(6)
F46 0.0477(6) 0.0419(6) 0.0541(7) 0.0173(5) 0.0250(5) 0.0144(5)
C11A 0.0376(9) 0.0364(9) 0.0407(9) 0.0108(7) 0.0088(7) 0.0187(7)
C12A 0.0470(11) 0.0424(10) 0.0462(11) 0.0147(8) 0.0078(9) 0.0201(9)
C13A 0.0697(15) 0.0518(12) 0.0517(12) 0.0237(10) 0.0116(11) 0.0276(11)
C14A 0.076(2) 0.066(2) 0.0536(13) 0.0215(12) -0.0057(12) 0.0366(13)
C15A 0.0490(12) 0.0580(13) 0.0556(13) 0.0057(11) -0.0077(10) 0.0251(11)
C16A 0.0414(10) 0.0406(10) 0.0488(11) 0.0103(8) 0.0067(8) 0.0168(8)
C21A 0.0341(8) 0.0321(8) 0.0421(9) 0.0100(7) 0.0104(7) 0.0161(7)
C22A 0.0450(10) 0.0369(9) 0.0456(10) 0.0117(8) 0.0138(8) 0.0232(8)
C23A 0.0615(13) 0.0370(10) 0.0447(11) 0.0127(8) 0.0168(9) 0.0215(9)
C24A 0.0554(12) 0.0396(10) 0.0514(12) 0.0082(9) 0.0274(10) 0.0172(9)
C25A 0.0404(10) 0.0431(10) 0.0589(12) 0.0054(9) 0.0185(9) 0.0205(9)
C26A 0.0371(9) 0.0368(9) 0.0484(10) 0.0102(8) 0.0097(8) 0.0183(8)
C31A 0.0342(8) 0.0353(9) 0.0381(9) 0.0126(7) 0.0098(7) 0.0150(7)
C32A 0.0397(9) 0.0416(10) 0.0412(10) 0.0140(8) 0.0104(8) 0.0192(8)
C33A 0.0339(9) 0.0568(12) 0.0424(10) 0.0229(9) 0.0084(8) 0.0182(8)
C34A 0.0384(9) 0.0471(11) 0.0380(10) 0.0162(8) 0.0054(8) 0.0043(8)
C35A 0.0510(11) 0.0356(9) 0.0413(10) 0.0113(8) 0.0115(8) 0.0116(8)
C36A 0.0401(9) 0.0378(9) 0.0442(10) 0.0127(8) 0.0112(8) 0.0172(8)
C41A 0.0320(8) 0.0339(8) 0.0381(9) 0.0118(7) 0.0091(7) 0.0158(7)
C42A 0.0387(9) 0.0390(9) 0.0402(9) 0.0136(7) 0.0150(7) 0.0169(8)
C43A 0.0484(10) 0.0336(9) 0.0433(10) 0.0157(7) 0.0143(8) 0.0149(8)
C44A 0.0508(11) 0.0366(9) 0.0414(10) 0.0093(7) 0.0120(8) 0.0232(8)
C45A 0.0417(9) 0.0451(10) 0.0365(9) 0.0103(8) 0.0147(8) 0.0207(8)
C46A 0.0326(8) 0.0355(9) 0.0393(9) 0.0133(7) 0.0101(7) 0.0124(7)
B1 0.0348(9) 0.0330(9) 0.0397(10) 0.0119(8) 0.0098(8) 0.0175(8)
C1 0.0354(8) 0.0359(9) 0.0403(9) 0.0143(7) 0.0124(7) 0.0162(7)
C2 0.0371(9) 0.0422(10) 0.0388(9) 0.0182(7) 0.0131(7) 0.0195(8)
C3 0.0496(11) 0.0420(10) 0.0494(11) 0.0172(8) 0.0121(9) 0.0269(9)
C4 0.0465(10) 0.0389(10) 0.0432(10) 0.0127(8) 0.0119(8) 0.0195(8)
C5 0.0373(9) 0.0477(11) 0.0405(10) 0.0143(8) 0.0106(8) 0.0167(8)
C6 0.0329(9) 0.0576(12) 0.0468(11) 0.0193(9) 0.0091(8) 0.0178(9)
C7 0.0346(9) 0.0520(11) 0.0547(11) 0.0221(9) 0.0150(8) 0.0222(8)
C8 0.0353(9) 0.0414(10) 0.0488(10) 0.0157(8) 0.0134(8) 0.0182(8)
C9 0.0329(8) 0.0389(9) 0.0408(9) 0.0165(7) 0.0146(7) 0.0164(7)
C10 0.0355(9) 0.0401(9) 0.0391(9) 0.0160(7) 0.0147(7) 0.0166(7)
C11 0.0597(13) 0.0450(11) 0.0569(13) 0.0077(10) 0.0070(10) 0.0267(11)
C12 0.0637(14) 0.0461(12) 0.0561(13) -0.0007(10) 0.0039(11) 0.0212(11)
C13 0.0452(11) 0.0532(12) 0.0470(11) 0.0061(9) 0.0051(9) 0.0158(10)
C14 0.0411(10) 0.0509(11) 0.0506(11) 0.0199(9) 0.0052(8) 0.0212(9)
C15 0.075(2) 0.068(2) 0.0553(13) 0.0145(11) -0.0008(12) 0.0477(13)
C16 0.0388(13) 0.179(4) 0.139(3) 0.112(3) 0.011(2) 0.014(2)
C17 0.104(2) 0.078(2) 0.071(2) -0.0095(14) -0.032(2) 0.062(2)
C18 0.0407(11) 0.0611(14) 0.076(2) 0.0267(12) 0.0127(10) 0.0295(10)
C19 0.064(2) 0.120(3) 0.187(4) 0.075(3) 0.055(2) 0.063(2)
C20 0.122(3) 0.135(3) 0.142(3) 0.092(3) 0.058(3) 0.091(3)
C21 0.140(4) 0.098(3) 0.198(5) -0.036(3) -0.067(3) 0.096(3)

loop_
_atom_site_label
_atom_site_type_symbol
_atom_site_fract_x
_atom_site_fract_y
_atom_site_fract_z
_atom_site_U_iso_or_equiv
_atom_site_thermal_displace_type
_atom_site_occupancy
_atom_site_calc_flag
_atom_site_refinement_flags
F12 F 0.55734(12) 0.11712(12) 0.35342(8) 0.0543(3) Uani 1 d .
F13 F 0.6780(2) 0.0742(2) 0.47556(10) 0.0800(5) Uani 1 d .
F14 F 0.9401(2) 0.2123(2) 0.54093(11) 0.0984(6) Uani 1 d .
F15 F 1.07865(14) 0.3982(2) 0.47753(10) 0.0797(5) Uani 1 d .
F16 F 0.95760(11) 0.44780(12) 0.35609(8) 0.0547(3) Uani 1 d .
F22 F 0.62369(13) 0.40569(13) 0.13225(8) 0.0531(3) Uani 1 d .
F23 F 0.7261(2) 0.41013(14) 0.00439(8) 0.0688(4) Uani 1 d .
F24 F 0.9186(2) 0.33427(14) -0.00732(9) 0.0698(4) Uani 1 d .
F25 F 0.99126(13) 0.23195(15) 0.10708(10) 0.0687(4) Uani 1 d .
F26 F 0.88908(12) 0.22163(12) 0.23248(8) 0.0532(3) Uani 1 d .
F32 F 0.43178(11) 0.35962(11) 0.23384(8) 0.0514(3) Uani 1 d .
F33 F 0.20106(12) 0.17732(14) 0.14829(9) 0.0612(3) Uani 1 d .
F34 F 0.16413(12) -0.06745(13) 0.07918(8) 0.0622(4) Uani 1 d .
F35 F 0.36887(14) -0.12925(12) 0.10636(9) 0.0646(4) Uani 1 d .
F36 F 0.60282(12) 0.05087(11) 0.19747(8) 0.0524(3) Uani 1 d .
F42 F 0.86007(12) 0.58618(11) 0.25774(8) 0.0525(3) Uani 1 d .
F43 F 0.86589(14) 0.80839(11) 0.33488(8) 0.0590(3) Uani 1 d .
F44 F 0.71463(15) 0.82085(12) 0.44012(8) 0.0611(4) Uani 1 d .
F45 F 0.55787(13) 0.60165(12) 0.46719(8) 0.0555(3) Uani 1 d .
F46 F 0.54915(11) 0.37449(11) 0.38975(7) 0.0478(3) Uani 1 d .
C11A C 0.7513(2) 0.2823(2) 0.34439(11) 0.0377(4) Uani 1 d .
C12A C 0.6880(2) 0.1904(2) 0.38001(13) 0.0453(4) Uani 1 d .
C13A C 0.7483(3) 0.1656(2) 0.44480(14) 0.0564(6) Uani 1 d .
C14A C 0.8803(3) 0.2352(3) 0.47796(15) 0.0654(7) Uani 1 d .
C15A C 0.9489(2) 0.3287(2) 0.44653(15) 0.0583(6) Uani 1 d .
C16A C 0.8842(2) 0.3520(2) 0.38294(13) 0.0451(4) Uani 1 d .
C21A C 0.7547(2) 0.3199(2) 0.19264(11) 0.0357(4) Uani 1 d .
C22A C 0.7160(2) 0.3617(2) 0.12924(12) 0.0407(4) Uani 1 d .
C23A C 0.7675(2) 0.3659(2) 0.06288(13) 0.0473(5) Uani 1 d .
C24A C 0.8639(2) 0.3254(2) 0.05558(13) 0.0495(5) Uani 1 d .
C25A C 0.9012(2) 0.2768(2) 0.11370(14) 0.0479(5) Uani 1 d .
C26A C 0.8462(2) 0.2743(2) 0.17947(12) 0.0407(4) Uani 1 d .
C31A C 0.5317(2) 0.2155(2) 0.22290(11) 0.0356(4) Uani 1 d .
C32A C 0.4236(2) 0.2394(2) 0.20635(12) 0.0401(4) Uani 1 d .
C33A C 0.3007(2) 0.1462(2) 0.16038(12) 0.0436(4) Uani 1 d .
C34A C 0.2819(2) 0.0224(2) 0.12642(12) 0.0459(5) Uani 1 d .
C35A C 0.3851(2) -0.0081(2) 0.13973(12) 0.0452(4) Uani 1 d .
C36A C 0.5052(2) 0.0872(2) 0.18670(12) 0.0406(4) Uani 1 d .
C41A C 0.6988(2) 0.4660(2) 0.31606(11) 0.0341(4) Uani 1 d .
C42A C 0.7795(2) 0.5821(2) 0.30753(11) 0.0385(4) Uani 1 d .
C43A C 0.7862(2) 0.7003(2) 0.34773(12) 0.0418(4) Uani 1 d .
C44A C 0.7109(2) 0.7073(2) 0.40127(12) 0.0421(4) Uani 1 d .
C45A C 0.6319(2) 0.5955(2) 0.41459(11) 0.0404(4) Uani 1 d .
C46A C 0.6287(2) 0.4801(2) 0.37370(11) 0.0362(4) Uani 1 d .
B1 B 0.6849(2) 0.3208(2) 0.26967(13) 0.0348(4) Uani 1 d .
C1 C 0.9313(2) 0.7541(2) 0.14557(11) 0.0362(4) Uani 1 d .
C2 C 0.8683(2) 0.8323(2) 0.13942(11) 0.0372(4) Uani 1 d .
C3 C 0.9277(2) 0.9567(2) 0.19383(13) 0.0442(4) Uani 1 d .
C4 C 1.0462(2) 1.0041(2) 0.25335(12) 0.0426(4) Uani 1 d .
C5 C 1.2260(2) 0.9670(2) 0.31778(12) 0.0422(4) Uani 1 d .
C6 C 1.2832(2) 0.8817(2) 0.32185(13) 0.0460(5) Uani 1 d .
C7 C 1.2278(2) 0.7557(2) 0.26879(13) 0.0446(4) Uani 1 d .
C8 C 1.1119(2) 0.7159(2) 0.21054(13) 0.0407(4) Uani 1 d .
C9 C 1.0496(2) 0.7967(2) 0.20422(11) 0.0360(4) Uani 1 d .
C10 C 1.1078(2) 0.9232(2) 0.25879(11) 0.0369(4) Uani 1 d .
C11 C 1.1078(2) 1.1322(2) 0.30739(15) 0.0549(6) Uani 1 d .
C12 C 1.2243(3) 1.1757(2) 0.3641(2) 0.0605(6) Uani 1 d .
C13 C 1.2830(2) 1.0955(2) 0.37044(14) 0.0529(5) Uani 1 d .
C14 C 0.7365(2) 0.7820(2) 0.07715(13) 0.0472(5) Uani 1 d .
C15 C 0.7151(3) 0.8915(2) 0.0557(2) 0.0634(7) Uani 1 d .
H15A H 0.7112(19) 0.9489(11) 0.1046(3) 0.095 Uiso 1 calc R
H15B H 0.6329(10) 0.8558(3) 0.0134(9) 0.095 Uiso 1 calc R
H15C H 0.7875(10) 0.9402(11) 0.0351(11) 0.095 Uiso 1 calc R
C16 C 0.6313(3) 0.7146(4) 0.1166(3) 0.120(2) Uani 1 d .
H16A H 0.6392(21) 0.7751(10) 0.1682(11) 0.180 Uiso 1 calc R
H16B H 0.6418(20) 0.6407(19) 0.1274(19) 0.180 Uiso 1 calc R
H16C H 0.5451(3) 0.6844(30) 0.0796(9) 0.180 Uiso 1 calc R
C17 C 0.7295(3) 0.6891(3) -0.0021(2) 0.0895(11) Uani 1 d .
H17A H 0.7292(26) 0.6108(11) 0.0082(4) 0.134 Uiso 1 calc R
H17B H 0.8054(14) 0.7304(9) -0.0223(9) 0.134 Uiso 1 calc R
H17C H 0.6494(13) 0.6663(21) -0.0432(6) 0.134 Uiso 1 calc R
C18 C 1.2938(2) 0.6667(2) 0.2764(2) 0.0560(6) Uani 1 d .
C19 C 1.4323(3) 0.7301(4) 0.2697(3) 0.1081(13) Uani 1 d .
H19A H 1.4315(3) 0.7440(27) 0.2162(8) 0.162 Uiso 1 calc R
H19B H 1.4752(10) 0.6741(14) 0.2757(19) 0.162 Uiso 1 calc R
H19C H 1.4801(9) 0.8132(14) 0.3130(12) 0.162 Uiso 1 calc R
C20 C 1.3009(4) 0.6505(4) 0.3624(3) 0.1099(13) Uani 1 d .
H20A H 1.3408(28) 0.5920(24) 0.3679(7) 0.165 Uiso 1 calc R
H20B H 1.2126(5) 0.6144(28) 0.3701(7) 0.165 Uiso 1 calc R
H20C H 1.3538(25) 0.7347(6) 0.4039(3) 0.165 Uiso 1 calc R
C21 C 1.2206(5) 0.5371(4) 0.2136(3) 0.158(3) Uani 1 d .
H21A H 1.2267(40) 0.5454(8) 0.1592(5) 0.237 Uiso 1 calc R
H21B H 1.1288(12) 0.5014(21) 0.2149(21) 0.237 Uiso 1 calc R
H21C H 1.2583(32) 0.4795(15) 0.2254(18) 0.237 Uiso 1 calc R
H1 H 0.8931(20) 0.6681(21) 0.1094(13) 0.038(5) Uiso 1 d .
H3 H 0.8877(24) 1.0125(24) 0.1892(15) 0.059(7) Uiso 1 d .
H6 H 1.3637(22) 0.9117(21) 0.3625(14) 0.047(6) Uiso 1 d .
H8 H 1.0693(22) 0.6298(23) 0.1710(14) 0.050(6) Uiso 1 d .
H11 H 1.0625(26) 1.1808(26) 0.3031(17) 0.069(8) Uiso 1 d .
H12 H 1.2646(24) 1.2575(25) 0.3982(16) 0.058(7) Uiso 1 d .
H13 H 1.3658(22) 1.1289(20) 0.4101(14) 0.044(6) Uiso 1 d .

loop_
_atom_type_symbol
_atom_type_description
_atom_type_scat_dispersion_real
_atom_type_scat_dispersion_imag
_atom_type_scat_source
C C 0.0033 0.0016 'International Tables Vol C Tables 4.2.6.8 and 6.1.1.4'
H H 0.0000 0.0000 'International Tables Vol C Tables 4.2.6.8 and 6.1.1.4'
B B 0.0013 0.0007 'International Tables Vol C Tables 4.2.6.8 and 6.1.1.4'
F F 0.0171 0.0103 'International Tables Vol C Tables 4.2.6.8 and 6.1.1.4'

loop_
_geom_angle_atom_site_label_1
_geom_angle_atom_site_label_2
_geom_angle_atom_site_label_3
_geom_angle
C12A C11A C16A 112.4(2)
C12A C11A B1 127.3(2)
C16A C11A B1 120.1(2)
F12 C12A C13A 114.1(2)
F12 C12A C11A 121.1(2)
C13A C12A C11A 124.8(2)
F13 C13A C14A 120.1(2)
F13 C13A C12A 120.3(2)
C14A C13A C12A 119.6(2)
F14 C14A C15A 120.9(2)
F14 C14A C13A 120.2(3)
C15A C14A C13A 118.9(2)
F15 C15A C14A 120.3(2)
F15 C15A C16A 120.1(2)
C14A C15A C16A 119.6(2)
F16 C16A C15A 116.5(2)
F16 C16A C11A 118.9(2)
C15A C16A C11A 124.7(2)
C26A C21A C22A 112.4(2)
C26A C21A B1 127.6(2)
C22A C21A B1 119.8(2)
F22 C22A C23A 115.9(2)
F22 C22A C21A 119.3(2)
C23A C22A C21A 124.7(2)
F23 C23A C22A 121.1(2)
F23 C23A C24A 119.0(2)
C22A C23A C24A 119.9(2)
F24 C24A C25A 121.6(2)
F24 C24A C23A 120.2(2)
C25A C24A C23A 118.2(2)
F25 C25A C24A 119.9(2)
F25 C25A C26A 120.3(2)
C24A C25A C26A 119.8(2)
F26 C26A C21A 120.7(2)
F26 C26A C25A 114.5(2)
C21A C26A C25A 124.8(2)
C32A C31A C36A 112.9(2)
C32A C31A B1 128.2(2)
C36A C31A B1 118.5(2)
F32 C32A C33A 114.5(2)
F32 C32A C31A 121.3(2)
C33A C32A C31A 124.2(2)
F33 C33A C34A 120.0(2)
F33 C33A C32A 120.3(2)
C34A C33A C32A 119.7(2)
F34 C34A C33A 120.1(2)
F34 C34A C35A 120.7(2)
C33A C34A C35A 119.2(2)
F35 C35A C34A 120.2(2)
F35 C35A C36A 120.8(2)
C34A C35A C36A 119.1(2)
F36 C36A C35A 116.2(2)
F36 C36A C31A 119.0(2)
C35A C36A C31A 124.8(2)
C42A C41A C46A 113.1(2)
C42A C41A B1 127.2(2)
C46A C41A B1 119.7(2)
F42 C42A C43A 115.0(2)
F42 C42A C41A 120.6(2)
C43A C42A C41A 124.4(2)
F43 C43A C44A 119.7(2)
F43 C43A C42A 120.6(2)
C44A C43A C42A 119.7(2)
F44 C44A C43A 120.6(2)
F44 C44A C45A 120.7(2)
C43A C44A C45A 118.7(2)
F45 C45A C46A 121.1(2)
F45 C45A C44A 119.0(2)
C46A C45A C44A 119.8(2)
F46 C46A C45A 116.7(2)
F46 C46A C41A 119.1(2)
C45A C46A C41A 124.2(2)
C11A B1 C41A 103.37(14)
C11A B1 C31A 113.1(2)
C41A B1 C31A 112.65(14)
C11A B1 C21A 113.97(15)
C41A B1 C21A 112.36(15)
C31A B1 C21A 101.80(14)
C2 C1 C9 122.4(2)
C2 C1 H1 119.4(12)
C9 C1 H1 118.2(12)
C1 C2 C3 117.1(2)
C1 C2 C14 121.5(2)
C3 C2 C14 121.4(2)
C2 C3 C4 122.7(2)
C2 C3 H3 118.2(15)
C4 C3 H3 119.0(15)
C10 C4 C3 119.2(2)
C10 C4 C11 118.4(2)
C3 C4 C11 122.3(2)
C10 C5 C6 118.8(2)
C10 C5 C13 118.5(2)
C6 C5 C13 122.6(2)
C7 C6 C5 122.5(2)
C7 C6 H6 118.8(13)
C5 C6 H6 118.7(13)
C8 C7 C6 117.2(2)
C8 C7 C18 122.5(2)
C6 C7 C18 120.3(2)
C7 C8 C9 122.7(2)
C7 C8 H8 121.3(14)
C9 C8 H8 116.0(13)
C1 C9 C10 119.4(2)
C1 C9 C8 121.9(2)
C10 C9 C8 118.7(2)
C5 C10 C4 120.8(2)
C5 C10 C9 120.1(2)
C4 C10 C9 119.1(2)
C12 C11 C4 120.7(2)
C12 C11 H11 123.7(17)
C4 C11 H11 115.5(17)
C13 C12 C11 120.8(2)
C13 C12 H12 118.1(16)
C11 C12 H12 121.2(16)
C12 C13 C5 120.7(2)
C12 C13 H13 119.1(13)
C5 C13 H13 120.1(13)
C16 C14 C15 109.4(2)
C16 C14 C17 110.8(3)
C15 C14 C17 107.5(2)
C16 C14 C2 106.9(2)
C15 C14 C2 111.5(2)
C17 C14 C2 110.8(2)
C14 C15 H15A 109.47(13)
C14 C15 H15B 109.47(12)
H15A C15 H15B 109.5
C14 C15 H15C 109.47(14)
H15A C15 H15C 109.5
H15B C15 H15C 109.5
C14 C16 H16A 109.5(2)
C14 C16 H16B 109.5(2)
H16A C16 H16B 109.5
C14 C16 H16C 109.47(14)
H16A C16 H16C 109.5
H16B C16 H16C 109.5
C14 C17 H17A 109.47(15)
C14 C17 H17B 109.5(2)
H17A C17 H17B 109.5
C14 C17 H17C 109.47(13)
H17A C17 H17C 109.5
H17B C17 H17C 109.5
C21 C18 C19 110.6(3)
C21 C18 C7 112.0(2)
C19 C18 C7 109.4(2)
C21 C18 C20 109.1(3)
C19 C18 C20 107.3(3)
C7 C18 C20 108.3(2)
C18 C19 H19A 109.5(2)
C18 C19 H19B 109.5(2)
H19A C19 H19B 109.5
C18 C19 H19C 109.5(2)
H19A C19 H19C 109.5
H19B C19 H19C 109.5
C18 C20 H20A 109.5(2)
C18 C20 H20B 109.5(2)
H20A C20 H20B 109.5
C18 C20 H20C 109.5(2)
H20A C20 H20C 109.5
H20B C20 H20C 109.5
C18 C21 H21A 109.5(3)
C18 C21 H21B 109.5(2)
H21A C21 H21B 109.5
C18 C21 H21C 109.5(2)
H21A C21 H21C 109.5
H21B C21 H21C 109.5

loop_
_geom_bond_atom_site_label_1
_geom_bond_atom_site_label_2
_geom_bond_distance
F12 C12A 1.353(2)
F13 C13A 1.348(3)
F14 C14A 1.343(3)
F15 C15A 1.345(3)
F16 C16A 1.351(2)
F22 C22A 1.354(2)
F23 C23A 1.350(3)
F24 C24A 1.341(2)
F25 C25A 1.341(2)
F26 C26A 1.357(2)
F32 C32A 1.354(2)
F33 C33A 1.335(2)
F34 C34A 1.343(2)
F35 C35A 1.345(2)
F36 C36A 1.353(2)
F42 C42A 1.351(2)
F43 C43A 1.343(2)
F44 C44A 1.341(2)
F45 C45A 1.345(2)
F46 C46A 1.348(2)
C11A C12A 1.384(3)
C11A C16A 1.394(3)
C11A B1 1.649(3)
C12A C13A 1.383(3)
C13A C14A 1.370(4)
C14A C15A 1.365(4)
C15A C16A 1.380(3)
C21A C26A 1.381(2)
C21A C22A 1.388(3)
C21A B1 1.657(3)
C22A C23A 1.372(3)
C23A C24A 1.378(3)
C24A C25A 1.363(3)
C25A C26A 1.384(3)
C31A C32A 1.383(3)
C31A C36A 1.394(3)
C31A B1 1.657(3)
C32A C33A 1.385(3)
C33A C34A 1.366(3)
C34A C35A 1.372(3)
C35A C36A 1.376(3)
C41A C42A 1.382(3)
C41A C46A 1.394(3)
C41A B1 1.657(3)
C42A C43A 1.381(3)
C43A C44A 1.370(3)
C44A C45A 1.376(3)
C45A C46A 1.372(3)
C1 C2 1.390(3)
C1 C9 1.406(3)
C1 H1 0.95(2)
C2 C3 1.388(3)
C2 C14 1.535(3)
C3 C4 1.406(3)
C3 H3 0.95(3)
C4 C10 1.405(3)
C4 C11 1.417(3)
C5 C10 1.405(3)
C5 C6 1.410(3)
C5 C13 1.414(3)
C6 C7 1.396(3)
C6 H6 0.96(2)
C7 C8 1.389(3)
C7 C18 1.534(3)
C8 C9 1.412(3)
C8 H8 0.97(2)
C9 C10 1.408(3)
C11 C12 1.372(3)
C11 H11 0.92(3)
C12 C13 1.375(3)
C12 H12 0.90(3)
C13 H13 0.97(2)
C14 C16 1.519(4)
C14 C15 1.520(3)
C14 C17 1.525(3)
C15 H15A 0.98
C15 H15B 0.98
C15 H15C 0.98
C16 H16A 0.98
C16 H16B 0.98
C16 H16C 0.98
C17 H17A 0.98
C17 H17B 0.98
C17 H17C 0.98
C18 C21 1.491(4)
C18 C19 1.509(4)
C18 C20 1.543(5)
C19 H19A 0.98
C19 H19B 0.98
C19 H19C 0.98
C20 H20A 0.98
C20 H20B 0.98
C20 H20C 0.98
C21 H21A 0.98
C21 H21B 0.98
C21 H21C 0.98

loop_
_cod_related_entry_id
_cod_related_entry_database
_cod_related_entry_code
1 ChemSpider 30658514
